data_7236709
loop_
_publ_author_name
'Yoo, Dongho'
'Hasegawa, Tsukasa'
'Ashizawa, Minoru'
'Kawamoto, Tadashi'
'Masunaga, Hiroyasu'
'Hikima, Takaaki'
'Matsumoto, Hidetoshi'
'Mori, Takehiko'

_publ_section_title
;
 &#x000D; N-Unsubstituted thienoisoindigos: preparation, molecular packing
 and ambipolar organic field-effect transistors
;
_journal_issue 10
_journal_name_full 'Journal of Materials Chemistry C'
_journal_page_first 2509
_journal_paper_doi 10.1039/C7TC00327G
_journal_volume 5
_journal_year 2017
_chemical_formula_moiety 'C12 H6 N2 O2 S2'
_chemical_formula_sum 'C12 H6 N2 O2 S2'
_chemical_formula_weight 274.31
_chemical_name_common TIIG
_chemical_name_systematic Thienoisoindigo
_space_group_IT_number 14
_space_group_name_Hall '-P 2yn'
_space_group_name_H-M_alt 'P 1 21/n 1'
_symmetry_cell_setting monoclinic
_symmetry_Int_Tables_number 14
_symmetry_space_group_name_Hall '-P 2yn'
_symmetry_space_group_name_H-M 'P 1 21/n 1'
_atom_sites_solution_hydrogens geom
_atom_sites_solution_primary direct
_atom_sites_solution_secondary difmap
_audit_update_record
;
2016-12-27 deposited with the CCDC.
2017-02-13 downloaded from the CCDC.
;
_cell_angle_alpha 90.0000
_cell_angle_beta 96.7481(7)
_cell_angle_gamma 90.0000
_cell_formula_units_Z 2
_cell_length_a 8.23564(15)
_cell_length_b 4.76654(9)
_cell_length_c 14.1245(3)
_cell_measurement_reflns_used 5657
_cell_measurement_temperature 171
_cell_measurement_theta_max 68.14
_cell_measurement_theta_min 3.15
_cell_volume 550.623(19)
_computing_cell_refinement 'RAPID AUTO'
_computing_data_collection 'RAPID AUTO (Rigaku, ????)'
_computing_data_reduction 'RAPID AUTO'
_computing_molecular_graphics 'CrystalStructure 4.0'
_computing_publication_material 'CrystalStructure 4.0 (Rigaku, 2010)'
_computing_structure_refinement 'SHELXL97 (Sheldrick, 2008)'
_computing_structure_solution 'Il Milione (Burla, et al., 2007)'
_diffrn_ambient_temperature 171
_diffrn_detector_area_resol_mean 10.000
_diffrn_measured_fraction_theta_full 1.000
_diffrn_measured_fraction_theta_max 1.000
_diffrn_measurement_device_type 'Rigaku R-AXIS RAPID'
_diffrn_measurement_method \w
_diffrn_radiation_type 'Cu K\a'
_diffrn_radiation_wavelength 1.54187
_diffrn_reflns_av_R_equivalents 0.0398
_diffrn_reflns_limit_h_max 9
_diffrn_reflns_limit_h_min -9
_diffrn_reflns_limit_k_max 5
_diffrn_reflns_limit_k_min -5
_diffrn_reflns_limit_l_max 16
_diffrn_reflns_limit_l_min -17
_diffrn_reflns_number 5756
_diffrn_reflns_theta_full 68.14
_diffrn_reflns_theta_max 68.14
_diffrn_standards_number 0
_exptl_absorpt_coefficient_mu 4.349
_exptl_absorpt_correction_T_max 0.917
_exptl_absorpt_correction_T_min 0.781
_exptl_absorpt_correction_type multi-scan
_exptl_absorpt_process_details 'ABSCOR (Rigaku, 1995)'
_exptl_crystal_colour brown
_exptl_crystal_density_diffrn 1.654
_exptl_crystal_density_method 'not measured'
_exptl_crystal_description plate
_exptl_crystal_F_000 280.00
_exptl_crystal_size_max 0.140
_exptl_crystal_size_mid 0.040
_exptl_crystal_size_min 0.020
_refine_diff_density_max 0.430
_refine_diff_density_min -0.220
_refine_ls_extinction_method none
_refine_ls_goodness_of_fit_ref 1.118
_refine_ls_hydrogen_treatment constr
_refine_ls_number_parameters 82
_refine_ls_number_reflns 1009
_refine_ls_number_restraints 0
_refine_ls_R_factor_gt 0.0347
_refine_ls_shift/su_max 0.000
_refine_ls_structure_factor_coef Fsqd
_refine_ls_weighting_details 'w = 1/[\s^2^(Fo^2^)+(0.0507P)^2^+0.3574P] where P=(Fo^2^+2Fc^2^)/3'
_refine_ls_weighting_scheme calc
_refine_ls_wR_factor_ref 0.0906
_reflns_number_gt 981
_reflns_number_total 1009
_reflns_threshold_expression F^2^>2.0\s(F^2^)
_cod_data_source_file c7tc00327g2.cif
_cod_data_source_block TIIG
_cod_original_cell_volume 550.625(18)
_cod_database_code 7236709

loop_
_symmetry_equiv_pos_site_id
_symmetry_equiv_pos_as_xyz
1 +X,+Y,+Z
2 1/2-X,1/2+Y,1/2-Z
3 -X,-Y,-Z
4 1/2+X,1/2-Y,1/2+Z

loop_
_atom_site_label
_atom_site_type_symbol
_atom_site_fract_x
_atom_site_fract_y
_atom_site_fract_z
_atom_site_U_iso_or_equiv
_atom_site_adp_type
_atom_site_occupancy
_atom_site_symmetry_multiplicity
_atom_site_calc_flag
_atom_site_refinement_flags
S1 S 0.79671(5) 0.04962(9) 0.48224(3) 0.0220(2) Uani 1.0 4 d .
O1 O 0.25341(15) 0.5809(3) 0.36598(9) 0.0232(4) Uani 1.0 4 d .
N1 N 0.41558(17) 0.2323(4) 0.31192(10) 0.0210(4) Uani 1.0 4 d .
C1 C 0.3734(2) 0.4261(4) 0.37586(12) 0.0183(4) Uani 1.0 4 d .
C2 C 0.5032(2) 0.4163(4) 0.46106(12) 0.0162(4) Uani 1.0 4 d .
C3 C 0.61569(19) 0.2076(4) 0.43724(11) 0.0178(4) Uani 1.0 4 d .
C4 C 0.5606(2) 0.0985(4) 0.34869(12) 0.0192(4) Uani 1.0 4 d .
C5 C 0.6593(3) -0.1125(4) 0.31593(12) 0.0231(4) Uani 1.0 4 d .
C6 C 0.7930(3) -0.1569(4) 0.38183(13) 0.0250(4) Uani 1.0 4 d .
H1 H 0.3600 0.1970 0.2561 0.0252 Uiso 1.0 4 calc R
H5 H 0.6369 -0.2096 0.2571 0.0277 Uiso 1.0 4 calc R
H6 H 0.8760 -0.2895 0.3729 0.0299 Uiso 1.0 4 calc R

loop_
_atom_site_aniso_label
_atom_site_aniso_U_11
_atom_site_aniso_U_22
_atom_site_aniso_U_33
_atom_site_aniso_U_12
_atom_site_aniso_U_13
_atom_site_aniso_U_23
S1 0.0176(3) 0.0254(4) 0.0219(3) 0.00419(15) -0.00191(18) -0.00007(16)
O1 0.0224(7) 0.0285(8) 0.0166(7) 0.0050(5) -0.0067(5) 0.0006(5)
N1 0.0224(8) 0.0259(8) 0.0129(7) 0.0005(6) -0.0059(6) -0.0028(6)
C1 0.0190(9) 0.0219(10) 0.0130(8) -0.0022(7) -0.0030(7) 0.0015(6)
C2 0.0154(8) 0.0190(9) 0.0131(8) -0.0015(7) -0.0030(6) 0.0026(6)
C3 0.0169(8) 0.0204(9) 0.0153(8) -0.0006(7) -0.0012(6) 0.0011(7)
C4 0.0206(9) 0.0206(9) 0.0160(9) -0.0029(7) 0.0006(7) 0.0008(7)
C5 0.0278(10) 0.0222(9) 0.0198(9) -0.0021(8) 0.0052(8) -0.0027(7)
C6 0.0248(9) 0.0240(10) 0.0270(10) 0.0030(8) 0.0070(7) 0.0002(8)

loop_
_atom_type_symbol
_atom_type_description
_atom_type_scat_dispersion_real
_atom_type_scat_dispersion_imag
_atom_type_scat_source
C C 0.0181 0.0091
;
International Tables for Crystallography
(1992, Vol. C, Tables 4.2.6.8 and 6.1.1.4)
;
H H 0.0000 0.0000
;
International Tables for Crystallography
(1992, Vol. C, Table 6.1.1.4)
;
O O 0.0492 0.0322
;
International Tables for Crystallography
(1992, Vol. C, Tables 4.2.6.8 and 6.1.1.4)
;
N N 0.0311 0.0180
;
International Tables for Crystallography
(1992, Vol. C, Tables 4.2.6.8 and 6.1.1.4)
;
S S 0.3331 0.5567
;
International Tables for Crystallography
(1992, Vol. C, Tables 4.2.6.8 and 6.1.1.4)
;

loop_
_geom_angle_atom_site_label_1
_geom_angle_atom_site_label_2
_geom_angle_atom_site_label_3
_geom_angle
_geom_angle_publ_flag
_geom_angle_site_symmetry_1
_geom_angle_site_symmetry_3
C3 S1 C6 90.86(9) yes . .
C1 N1 C4 109.61(14) yes . .
O1 C1 N1 126.54(15) yes . .
O1 C1 C2 126.37(16) yes . .
N1 C1 C2 107.09(14) yes . .
C1 C2 C2 122.11(15) yes . 3_666
C1 C2 C3 104.59(14) yes . .
C2 C2 C3 133.30(15) yes 3_666 .
S1 C3 C2 140.83(13) yes . .
S1 C3 C4 110.33(13) yes . .
C2 C3 C4 108.83(14) yes . .
N1 C4 C3 109.87(15) yes . .
N1 C4 C5 134.88(16) yes . .
C3 C4 C5 115.24(15) yes . .
C4 C5 C6 109.64(16) yes . .
S1 C6 C5 113.92(15) yes . .
C1 N1 H1 125.199 no . .
C4 N1 H1 125.196 no . .
C4 C5 H5 125.176 no . .
C6 C5 H5 125.184 no . .
S1 C6 H6 123.044 no . .
C5 C6 H6 123.034 no . .

loop_
_geom_bond_atom_site_label_1
_geom_bond_atom_site_label_2
_geom_bond_distance
_geom_bond_publ_flag
_geom_bond_site_symmetry_2
S1 C3 1.7236(16) yes .
S1 C6 1.724(2) yes .
O1 C1 1.228(2) yes .
N1 C1 1.365(3) yes .
N1 C4 1.399(3) yes .
C1 C2 1.514(3) yes .
C2 C2 1.365(3) yes 3_666
C2 C3 1.426(3) yes .
C3 C4 1.381(3) yes .
C4 C5 1.405(3) yes .
C5 C6 1.372(3) yes .
N1 H1 0.880 no .
C5 H5 0.950 no .
C6 H6 0.950 no .

loop_
_geom_contact_atom_site_label_1
_geom_contact_atom_site_label_2
_geom_contact_distance
_geom_contact_publ_flag
_geom_contact_site_symmetry_2
S1 O1 2.8419(14) no 3_666
S1 C1 3.5892(18) no 3_666
O1 C2 2.972(2) no 3_666
O1 C3 3.518(2) no .
O1 C3 3.033(2) no 3_666
O1 C4 3.448(3) no .
C1 C3 3.157(3) no 3_666
C2 C5 3.581(3) no .
S1 S1 3.3605(6) no 3_756
S1 C1 3.4324(18) no 3_656
S1 C2 3.4842(18) no 3_656
O1 N1 3.500(2) no 1_565
O1 N1 2.8196(19) no 2_555
O1 C4 3.563(3) no 1_565
N1 O1 3.500(2) no 1_545
N1 O1 2.8196(19) no 2_545
C1 S1 3.4324(18) no 3_656
C1 C4 3.597(3) no 1_565
C1 C5 3.401(3) no 1_565
C2 S1 3.4842(18) no 3_656
C2 C3 3.492(3) no 3_656
C2 C5 3.394(3) no 1_565
C2 C6 3.423(3) no 1_565
C3 C2 3.492(3) no 3_656
C3 C3 3.389(3) no 3_656
C3 C6 3.491(3) no 1_565
C4 O1 3.563(3) no 1_545
C4 C1 3.597(3) no 1_545
C5 C1 3.401(3) no 1_545
C5 C2 3.394(3) no 1_545
C5 C5 3.469(3) no 2_645
C5 C5 3.469(3) no 2_655
C5 C6 3.596(3) no 2_655
C6 C2 3.423(3) no 1_545
C6 C3 3.491(3) no 1_545
C6 C5 3.596(3) no 2_645
S1 H5 3.5195 no .
O1 H1 2.6171 no .
N1 H5 2.9478 no .
C2 H1 3.1720 no .
C3 H1 3.1169 no .
C3 H5 3.2498 no .
C3 H6 3.3898 no .
C4 H6 3.1740 no .
C5 H1 2.9111 no .
H1 H5 2.9909 no .
H5 H6 2.4373 no .
S1 H6 3.3858 no 3_756
O1 H1 3.4820 no 1_565
O1 H1 1.9427 no 2_555
O1 H6 3.1822 no 1_465
N1 H1 3.4750 no 2_545
N1 H1 3.2355 no 2_555
N1 H5 3.3659 no 1_565
N1 H6 3.2906 no 2_655
C1 H1 2.8273 no 2_555
C1 H5 3.3755 no 1_565
C3 H6 3.4095 no 1_565
C4 H5 3.1862 no 2_655
C4 H6 3.2772 no 2_655
C5 H5 3.5197 no 2_645
C5 H5 2.8243 no 2_655
C5 H6 3.0640 no 2_655
C6 H5 3.3751 no 2_645
C6 H5 2.9996 no 2_655
H1 O1 3.4820 no 1_545
H1 O1 1.9427 no 2_545
H1 N1 3.2355 no 2_545
H1 N1 3.4750 no 2_555
H1 C1 2.8273 no 2_545
H1 H1 2.9870 no 2_545
H1 H1 2.9870 no 2_555
H1 H6 2.9972 no 2_655
H5 N1 3.3659 no 1_545
H5 C1 3.3755 no 1_545
H5 C4 3.1862 no 2_645
H5 C5 2.8243 no 2_645
H5 C5 3.5197 no 2_655
H5 C6 2.9996 no 2_645
H5 C6 3.3751 no 2_655
H5 H5 3.0462 no 2_645
H5 H5 3.0462 no 2_655
H5 H6 3.3135 no 2_645
H5 H6 2.7108 no 2_655
H6 S1 3.3858 no 3_756
H6 O1 3.1822 no 1_645
H6 N1 3.2906 no 2_645
H6 C3 3.4095 no 1_545
H6 C4 3.2772 no 2_645
H6 C5 3.0640 no 2_645
H6 H1 2.9972 no 2_645
H6 H5 2.7108 no 2_645
H6 H5 3.3135 no 2_655

loop_
_geom_hbond_atom_site_label_D
_geom_hbond_atom_site_label_H
_geom_hbond_atom_site_label_A
_geom_hbond_site_symmetry_A
_geom_hbond_distance_DA
_geom_hbond_distance_DH
_geom_hbond_distance_HA
_geom_hbond_angle_DHA
_geom_hbond_publ_flag
N1 H1 O1 2_545 2.8196(19) 0.880 1.943 174.2 no

loop_
_geom_torsion_atom_site_label_1
_geom_torsion_atom_site_label_2
_geom_torsion_atom_site_label_3
_geom_torsion_atom_site_label_4
_geom_torsion
_geom_torsion_publ_flag
_geom_torsion_site_symmetry_1
_geom_torsion_site_symmetry_3
_geom_torsion_site_symmetry_4
C3 S1 C6 C5 -0.51(14) no . . .
C6 S1 C3 C2 -179.71(19) no . . .
C6 S1 C3 C4 -0.11(12) no . . .
C1 N1 C4 C3 -0.75(19) no . . .
C1 N1 C4 C5 179.99(17) no . . .
C4 N1 C1 O1 179.72(16) no . . .
C4 N1 C1 C2 0.19(18) no . . .
O1 C1 C2 C2 1.1(3) no . . 3_666
O1 C1 C2 C3 -179.13(16) no . . .
N1 C1 C2 C2 -179.37(14) no . . 3_666
N1 C1 C2 C3 0.40(17) no . . .
C1 C2 C2 C1 -180.00(16) no . 3_666 3_666
C1 C2 C2 C3 -0.3(3) no . 3_666 3_666
C1 C2 C3 S1 178.76(17) no . . .
C1 C2 C3 C4 -0.85(17) no . . .
C2 C2 C3 S1 -1.5(4) no 3_666 . .
C2 C2 C3 C4 178.89(18) no 3_666 . .
C3 C2 C2 C1 0.3(3) no . 3_666 3_666
C3 C2 C2 C3 -180.00(19) no . 3_666 3_666
S1 C3 C4 N1 -178.72(10) no . . .
S1 C3 C4 C5 0.69(19) no . . .
C2 C3 C4 N1 1.0(2) no . . .
C2 C3 C4 C5 -179.57(14) no . . .
N1 C4 C5 C6 178.17(18) no . . .
C3 C4 C5 C6 -1.1(3) no . . .
C4 C5 C6 S1 1.0(3) no . . .
